data_1574720
loop_
_publ_author_name
'Mihm, Cornelius'
'Kar, Sourav'
'Sachs, Andreas'
'Duwe, Dario'
'Dewhurst, Rian D.'
'Braunschweig, Holger'

_publ_section_title
;
 Synthesis of symmetrical and unsymmetrical cyclic diborenes via
 NHC-directed C--H borylation
;
_journal_issue 25
_journal_name_full 'Chemical Science'
_journal_page_first 11637
_journal_page_last 11643
_journal_paper_doi 10.1039/D5SC03150H
_journal_volume 16
_journal_year 2025
_chemical_formula_moiety 'C22 H27 B I2 N2, C7 H8'
_chemical_formula_sum 'C29 H35 B I2 N2'
_chemical_formula_weight 676.22
_space_group_crystal_system triclinic
_space_group_IT_number 2
_space_group_name_Hall '-P 1'
_space_group_name_H-M_alt 'P -1'
_atom_sites_solution_hydrogens geom
_atom_sites_solution_primary dual
_atom_sites_solution_secondary difmap
_audit_creation_date 2024-11-04
_audit_creation_method 'CIF-fill 1.5k (K.Radacki, 2005-24)'
_audit_update_record
;
2025-04-29 deposited with the CCDC.	2025-05-27 downloaded from the CCDC.
;
_cell_angle_alpha 81.4500(10)
_cell_angle_beta 76.195(2)
_cell_angle_gamma 82.5200(10)
_cell_formula_units_Z 2
_cell_length_a 8.20520(10)
_cell_length_b 10.8597(2)
_cell_length_c 16.6641(3)
_cell_measurement_reflns_used 10737
_cell_measurement_temperature 100(2)
_cell_measurement_theta_max 74.9370
_cell_measurement_theta_min 4.1270
_cell_volume 1419.00(4)
_computing_cell_refinement 'CrysAlisPro 1.171.43.63a (Rigaku OD, 2023)'
_computing_data_collection
;
 CrysAlisPro system (CCD 42.72a 64-bit (release 07-10-2022))
;
_computing_data_reduction 'CrysAlisPro 1.171.43.63a (Rigaku OD, 2023)'
_computing_molecular_graphics 'ShelXLe (Huebschle et all, 2011)'
_computing_publication_material 'SHELXL-2018/3 (Sheldrick, 2018)'
_computing_structure_refinement 'SHELXL-2018/3 (Sheldrick, 2018)'
_computing_structure_solution 'SHELXT 2014/5 (Sheldrick, 2014)''
_diffrn_ambient_environment N~2~
_diffrn_ambient_temperature 100(2)
_diffrn_detector HPA
_diffrn_detector_area_resol_mean 10.0
_diffrn_detector_type 'HyPix Arc150'
_diffrn_measured_fraction_theta_full 0.993
_diffrn_measured_fraction_theta_max 0.945
_diffrn_measurement_details
;
 List of Runs (angles in degrees, time in seconds):
 --------------------------------------------------------------------------
  1  \w     21.00  58.00   0.50    0.05    --   58.77 -95.00 -90.00   74
  2  \w     20.00  46.00   0.50    0.05    --   58.77 -95.00  90.00   52
  3  \w     17.00  53.00   0.50    0.05    --   58.77 -95.00 -30.00   72
  4  \w     17.00  54.00   0.50    0.05    --   58.77 -95.00-180.00   74
  5  \w     19.00  45.00   0.50    0.05    --   58.77 -95.00  30.00   52
  6  \w    -61.00 -28.00   0.50    0.05    --  -60.22 126.00   0.00   66
  7  \w    -59.00 -33.00   0.50    0.05    --  -60.22 -15.00 120.00   52
  8  \w   -118.00 -92.00   0.50    0.05    --  -69.97 -15.00 -90.00   52
  9  \w    -68.00 -40.00   0.50    0.05    --  -69.97 -15.00 -90.00   56
 10  \w    -49.00 -23.00   0.50    0.05    --  -69.97 126.00 -90.00   52
 11  \w     30.00  55.00   0.50    0.05    --   71.55 -95.00-120.00   50
 12  \w     32.00  66.00   0.50    0.05    --   71.55-126.00 -90.00   68
 13  \w     35.00  68.00   0.50    0.05    --   71.55 -95.00 150.00   66
 14  \w     27.00  64.00   0.50    0.05    --   71.55-126.00 150.00   74
 15  \w     72.00  98.00   0.50    0.05    --   71.55-126.00 -90.00   52
 16  \w   -126.00 -44.00   0.50    0.05    --  -76.33 -15.00-150.00  164
 17  \w   -127.00 -40.00   0.50    0.05    --  -76.33 -15.00 120.00  174
 18  \w     39.00  64.00   0.50    0.05    --   77.28 -95.00  30.00   50
 19  \w     33.00  83.00   0.50    0.05    --   77.28-112.00  90.00  100
 20  \w     38.00  64.00   0.50    0.05    --   77.28 -95.00-180.00   52
 21  \w     32.00  62.00   0.50    0.05    --   77.28-112.00   0.00   60
 22  \w     32.00  97.00   0.50    0.05    --   78.00-114.00 147.97  130
 23  \w    -97.00 -65.00   0.50    0.05    --  -79.50 116.00 -54.39   64
 24  \w     45.00  87.00   0.50    0.05    --   85.03 -95.00 120.00   84
 25  \w     49.00 133.00   0.50    0.05    --   85.03  15.00 150.00  168
 26  \w     66.00  92.00   0.50    0.05    --   85.03 -95.00   0.00   52
 27  \w     62.00  92.00   0.50    0.05    --   85.03 -95.00-180.00   60
 28  \w     43.00  92.00   0.50    0.05    --   85.03 -95.00-150.00   98
 29  \w     67.00  92.00   0.50    0.05    --   85.03 -95.00  60.00   50
 30  \w     42.00  92.00   0.50    0.05    --   85.03 -95.00 -60.00  100
 31  \w     58.00 135.00   0.50    0.05    --   85.03  15.00  60.00  154
 32  \w     65.00  90.00   0.50    0.05    --   85.03 -95.00 -30.00   50
 33  \w     67.00  92.00   0.50    0.05    --   85.03 -95.00-120.00   50
 34  \w     42.00  67.00   0.50    0.05    --   85.03 -95.00 -90.00   50
;
_diffrn_measurement_device 'four-circle diffractometer'
_diffrn_measurement_device_type 'Rigaku XtaLAB Synergy-R'
_diffrn_measurement_method '\w scans'
_diffrn_orient_matrix_type
;
 CrysAlisPro convention (1999,Acta A55,543-557)
;
_diffrn_orient_matrix_UB_11 0.1001738000
_diffrn_orient_matrix_UB_12 0.0513688000
_diffrn_orient_matrix_UB_13 -0.0863427000
_diffrn_orient_matrix_UB_21 0.1484263000
_diffrn_orient_matrix_UB_22 -0.0994254000
_diffrn_orient_matrix_UB_23 0.0095433000
_diffrn_orient_matrix_UB_31 -0.0753784000
_diffrn_orient_matrix_UB_32 -0.0908682000
_diffrn_orient_matrix_UB_33 -0.0406661000
_diffrn_radiation_monochromator 'multi-layer mirror'
_diffrn_radiation_probe x-ray
_diffrn_radiation_type CuK\a
_diffrn_radiation_wavelength 1.54184
_diffrn_radiation_xray_symbol K-L~2,3~
_diffrn_reflns_av_R_equivalents 0.0260
_diffrn_reflns_av_unetI/netI 0.0266
_diffrn_reflns_Laue_measured_fraction_full 0.993
_diffrn_reflns_Laue_measured_fraction_max 0.945
_diffrn_reflns_limit_h_max 9
_diffrn_reflns_limit_h_min -10
_diffrn_reflns_limit_k_max 11
_diffrn_reflns_limit_k_min -13
_diffrn_reflns_limit_l_max 19
_diffrn_reflns_limit_l_min -20
_diffrn_reflns_number 15820
_diffrn_reflns_point_group_measured_fraction_full 0.993
_diffrn_reflns_point_group_measured_fraction_max 0.945
_diffrn_reflns_theta_full 67.684
_diffrn_reflns_theta_max 75.086
_diffrn_reflns_theta_min 2.751
_diffrn_source 'rotating-anode X-ray tube'
_diffrn_source_type 'PhotonJet-R X-ray Source'
_exptl_absorpt_coefficient_mu 17.536
_exptl_absorpt_correction_T_max 0.902
_exptl_absorpt_correction_T_min 0.731
_exptl_absorpt_correction_type gaussian
_exptl_absorpt_process_details
;
 CrysAlisPro 1.171.43.63a (Rigaku Oxford Diffraction, 2023) Numerical 
 absorption correction based on gaussian integration over a multifaceted 
 crystal model Empirical absorption correction using spherical harmonics, 
 implemented in SCALE3 ABSPACK scaling algorithm.
;
_exptl_crystal_colour colourless
_exptl_crystal_density_diffrn 1.583
_exptl_crystal_description block
_exptl_crystal_F_000 668
_exptl_crystal_preparation
;
 For data collection the crystal was immersed in a film of perfluoropolyether 
 oil, mounted on a polyimide loop and transferred to stream of cold nitrogen 
 (Oxford Cryostream 800).
;
_exptl_crystal_size_max 0.100
_exptl_crystal_size_mid 0.090
_exptl_crystal_size_min 0.050
_refine_diff_density_max 0.831
_refine_diff_density_min -0.902
_refine_diff_density_rms 0.088
_refine_ls_extinction_method none
_refine_ls_goodness_of_fit_ref 1.054
_refine_ls_hydrogen_treatment constr
_refine_ls_matrix_type full
_refine_ls_number_parameters 291
_refine_ls_number_reflns 5517
_refine_ls_number_restraints 87
_refine_ls_restrained_S_all 1.057
_refine_ls_R_factor_all 0.0247
_refine_ls_R_factor_gt 0.0233
_refine_ls_shift/su_max 0.003
_refine_ls_shift/su_mean 0.000
_refine_ls_structure_factor_coef Fsqd
_refine_ls_weighting_details
;
 w=1/[\s^2^(Fo^2^)+(0.0314P)^2^+1.1623P] where P=(Fo^2^+2Fc^2^)/3
;
_refine_ls_weighting_scheme calc
_refine_ls_wR_factor_gt 0.0600
_refine_ls_wR_factor_ref 0.0607
_reflns_Friedel_coverage 0.000
_reflns_number_gt 5190
_reflns_number_total 5517
_reflns_threshold_expression 'I > 2\s(I)'
_cod_data_source_file d5sc03150h2.cif
_cod_data_source_block diodoborane_4
_cod_depositor_comments 'Adding full bibliography for 1574720--1574725.cif.'
_cod_database_code 1574720
_shelx_shelxl_version_number 2018/3
_shelx_space_group_comment
;
 The symmetry employed for this shelxl refinement is uniquely defined by the 
 following loop, which should always be used as a source of symmetry 
 information in preference to the above space-group names. They are only 
 intended as comments.
;
_shelx_estimated_absorpt_t_min 0.273
_shelx_estimated_absorpt_t_max 0.474

loop_
_space_group_symop_operation_xyz
'x, y, z'
'-x, -y, -z'

loop_
_atom_site_label
_atom_site_type_symbol
_atom_site_fract_x
_atom_site_fract_y
_atom_site_fract_z
_atom_site_U_iso_or_equiv
_atom_site_adp_type
_atom_site_occupancy
_atom_site_site_symmetry_order
_atom_site_calc_flag
_atom_site_refinement_flags_posn
_atom_site_refinement_flags_adp
_atom_site_refinement_flags_occupancy
_atom_site_disorder_assembly
_atom_site_disorder_group
I001_1 I 1.00892(2) 0.42839(2) 0.27371(2) 0.01773(5) Uani 1 1 d . . . . .
I002_1 I 0.96335(2) 0.76981(2) 0.21080(2) 0.02152(6) Uani 1 1 d . . . . .
N003_1 N 0.5909(3) 0.59200(19) 0.20358(13) 0.0140(4) Uani 1 1 d . . . . .
N004_1 N 0.5352(3) 0.6331(2) 0.33264(13) 0.0155(4) Uani 1 1 d . . . . .
C005_1 C 0.5973(3) 0.6455(2) 0.40403(16) 0.0178(5) Uani 1 1 d . . . . .
C006_1 C 0.6655(3) 0.3236(2) 0.19756(17) 0.0190(5) Uani 1 1 d . . . . .
H006_1 H 0.675991 0.361620 0.246975 0.023 Uiso 1 1 calc R U . . .
C007_1 C 0.5005(4) 0.6685(2) 0.48263(16) 0.0200(5) Uani 1 1 d . . . . .
C008_1 C 0.7065(3) 0.6368(2) 0.05372(16) 0.0174(5) Uani 1 1 d . . . . .
C009_1 C 0.7817(3) 0.3802(3) 0.04321(17) 0.0215(5) Uani 1 1 d . . . . .
H009_1 H 0.808685 0.293399 0.038742 0.026 Uiso 1 1 calc R U . . .
C00A_1 C 0.6753(3) 0.5487(2) 0.12446(16) 0.0152(5) Uani 1 1 d . . . . .
C00B_1 C 0.7101(3) 0.4193(2) 0.12140(16) 0.0168(5) Uani 1 1 d . . . . .
C00C_1 C 0.6569(3) 0.6046(2) 0.26698(15) 0.0141(5) Uani 1 1 d . . . . .
C00D_1 C 0.7997(4) 0.8558(3) 0.00654(19) 0.0286(6) Uani 1 1 d . . . . .
H00A_1 H 0.770239 0.942998 0.017554 0.043 Uiso 1 1 calc R U . . .
H00B_1 H 0.813109 0.851147 -0.053001 0.043 Uiso 1 1 calc R U . . .
H00C_1 H 0.905726 0.823699 0.023056 0.043 Uiso 1 1 calc R U . . .
C00E_1 C 0.4066(3) 0.6302(2) 0.22324(16) 0.0165(5) Uani 1 1 d . . . . .
H00D_1 H 0.343397 0.567865 0.209130 0.020 Uiso 1 1 calc R U . . .
H00E_1 H 0.379821 0.712882 0.192666 0.020 Uiso 1 1 calc R U . . .
C00F_1 C 0.3652(3) 0.6361(3) 0.31750(16) 0.0188(5) Uani 1 1 d . . . . .
H00F_1 H 0.294941 0.714208 0.332276 0.023 Uiso 1 1 calc R U . . .
H00G_1 H 0.307290 0.563211 0.348704 0.023 Uiso 1 1 calc R U . . .
C00G_1 C 0.7766(3) 0.5925(3) -0.02298(17) 0.0228(6) Uani 1 1 d . . . . .
H00H_1 H 0.798491 0.650062 -0.072182 0.027 Uiso 1 1 calc R U . . .
C00H_1 C 0.6587(3) 0.7765(2) 0.05674(17) 0.0205(5) Uani 1 1 d . . . . .
H00I_1 H 0.635836 0.792498 0.116168 0.025 Uiso 1 1 calc R U . . .
C00I_1 C 0.7737(3) 0.6306(2) 0.38373(16) 0.0182(5) Uani 1 1 d . . . . .
C00J_1 C 0.5926(4) 0.6758(3) 0.54180(17) 0.0254(6) Uani 1 1 d . . . . .
H00J_1 H 0.533130 0.690433 0.596417 0.030 Uiso 1 1 calc R U . . .
C00K_1 C 0.3109(4) 0.6831(3) 0.50476(17) 0.0261(6) Uani 1 1 d . . . . .
H00K_1 H 0.271451 0.701497 0.562439 0.039 Uiso 1 1 calc R U . . .
H00L_1 H 0.268595 0.605348 0.498846 0.039 Uiso 1 1 calc R U . . .
H00M_1 H 0.269124 0.751932 0.467426 0.039 Uiso 1 1 calc R U . . .
C00L_1 C 0.7830(4) 0.2023(3) 0.1932(2) 0.0281(6) Uani 1 1 d . . . . .
H00N_1 H 0.760579 0.150498 0.247347 0.042 Uiso 1 1 calc R U . . .
H00O_1 H 0.900497 0.221982 0.179076 0.042 Uiso 1 1 calc R U . . .
H00P_1 H 0.763422 0.156566 0.150485 0.042 Uiso 1 1 calc R U . . .
C00M_1 C 0.8592(4) 0.6394(3) 0.44501(17) 0.0245(6) Uani 1 1 d . . . . .
H00Q_1 H 0.978998 0.629629 0.432955 0.029 Uiso 1 1 calc R U . . .
C00N_1 C 0.4958(4) 0.8164(3) 0.02528(19) 0.0276(6) Uani 1 1 d . . . . .
H00R_1 H 0.454174 0.902262 0.036561 0.041 Uiso 1 1 calc R U . . .
H00S_1 H 0.410283 0.760037 0.054038 0.041 Uiso 1 1 calc R U . . .
H00T_1 H 0.519118 0.812229 -0.034785 0.041 Uiso 1 1 calc R U . . .
C00O_1 C 0.4817(3) 0.2948(3) 0.21183(18) 0.0242(6) Uani 1 1 d . . . . .
H00U_1 H 0.455965 0.231981 0.260546 0.036 Uiso 1 1 calc R U . . .
H00V_1 H 0.465546 0.262591 0.162674 0.036 Uiso 1 1 calc R U . . .
H00W_1 H 0.406304 0.371547 0.221386 0.036 Uiso 1 1 calc R U . . .
C00P_1 C 0.8142(4) 0.4656(3) -0.02786(18) 0.0252(6) Uani 1 1 d . . . . .
H00X_1 H 0.862674 0.436782 -0.080279 0.030 Uiso 1 1 calc R U . . .
C00Q_1 C 0.7686(4) 0.6624(3) 0.52401(18) 0.0280(6) Uani 1 1 d . . . . .
H00Y_1 H 0.826488 0.669110 0.565968 0.034 Uiso 1 1 calc R U . . .
B00S_1 B 0.8382(4) 0.6049(3) 0.28906(18) 0.0162(5) Uani 1 1 d . . . . .
C1_2 C 0.4331(13) 0.9836(9) 0.3659(6) 0.0331(16) Uiso 0.214(7) 1 d G U P A 1
C2_2 C 0.2657(14) 1.0304(11) 0.3916(5) 0.0362(17) Uiso 0.214(7) 1 d G U P A 1
H2_2 H 0.223699 1.049960 0.446950 0.043 Uiso 0.214(7) 1 calc R U P A 1
C3_2 C 0.1596(10) 1.0487(12) 0.3362(9) 0.0365(16) Uiso 0.214(7) 1 d G U P A 1
H3_2 H 0.045106 1.080707 0.353755 0.044 Uiso 0.214(7) 1 calc R U P A 1
C4_2 C 0.2209(15) 1.0201(12) 0.2552(8) 0.0332(18) Uiso 0.214(7) 1 d G U P A 1
H4_2 H 0.148440 1.032626 0.217361 0.040 Uiso 0.214(7) 1 calc R U P A 1
C5_2 C 0.3884(16) 0.9733(12) 0.2295(5) 0.0306(17) Uiso 0.214(7) 1 d G U P A 1
H5_2 H 0.430364 0.953763 0.174169 0.037 Uiso 0.214(7) 1 calc R U P A 1
C6_2 C 0.4945(10) 0.9550(11) 0.2849(7) 0.0302(16) Uiso 0.214(7) 1 d G U P A 1
H6_2 H 0.608963 0.923002 0.267365 0.036 Uiso 0.214(7) 1 calc R U P A 1
C7_2 C 0.553(2) 0.9863(16) 0.4195(10) 0.060(4) Uiso 0.214(7) 1 d G U P A 1
H7A_2 H 0.664644 0.950194 0.392760 0.090 Uiso 0.214(7) 1 calc R U P A 1
H7B_2 H 0.558542 1.073078 0.427523 0.090 Uiso 0.214(7) 1 calc R U P A 1
H7C_2 H 0.513637 0.937562 0.473587 0.090 Uiso 0.214(7) 1 calc R U P A 1
C1_21 C 0.4655(6) 0.9851(4) 0.3566(3) 0.0335(14) Uiso 0.372(7) 1 d G U P B 2
C2_21 C 0.3150(7) 1.0332(6) 0.4051(3) 0.0387(15) Uiso 0.372(7) 1 d G U P B 2
H2_21 H 0.312068 1.053102 0.459108 0.046 Uiso 0.372(7) 1 calc R U P B 2
C3_21 C 0.1689(6) 1.0520(7) 0.3747(5) 0.0424(16) Uiso 0.372(7) 1 d G U P B 2
H3_21 H 0.066066 1.084873 0.407888 0.051 Uiso 0.372(7) 1 calc R U P B 2
C4_21 C 0.1733(7) 1.0228(6) 0.2957(6) 0.0337(14) Uiso 0.372(7) 1 d G U P B 2
H4_21 H 0.073377 1.035746 0.274946 0.040 Uiso 0.372(7) 1 calc R U P B 2
C5_21 C 0.3237(9) 0.9748(6) 0.2472(4) 0.0321(13) Uiso 0.372(7) 1 d G U P B 2
H5_21 H 0.326687 0.954862 0.193229 0.039 Uiso 0.372(7) 1 calc R U P B 2
C6_21 C 0.4698(7) 0.9559(6) 0.2776(4) 0.0297(13) Uiso 0.372(7) 1 d G U P B 2
H6_21 H 0.572688 0.923077 0.244460 0.036 Uiso 0.372(7) 1 calc R U P B 2
C7_21 C 0.6233(8) 0.9733(7) 0.3875(5) 0.0295(19) Uiso 0.372(7) 1 d G U P B 2
H7A_21 H 0.717468 0.938176 0.346408 0.044 Uiso 0.372(7) 1 calc R U P B 2
H7B_21 H 0.646230 1.056092 0.396254 0.044 Uiso 0.372(7) 1 calc R U P B 2
H7C_21 H 0.610162 0.917947 0.440273 0.044 Uiso 0.372(7) 1 calc R U P B 2
C1_211 C 0.4803(6) 0.9630(6) 0.3325(4) 0.0351(13) Uiso 0.414(6) 1 d G U P C 3
H1_211 H 0.577482 0.943263 0.355293 0.042 Uiso 0.414(6) 1 calc R U P C 3
C2_211 C 0.3253(7) 0.9980(6) 0.3831(3) 0.0393(13) Uiso 0.414(6) 1 d G U P C 3
H2_211 H 0.316462 1.002186 0.440528 0.047 Uiso 0.414(6) 1 calc R U P C 3
C3_211 C 0.1831(5) 1.0269(5) 0.3497(3) 0.0374(14) Uiso 0.414(6) 1 d G U P C 3
C4_211 C 0.1959(6) 1.0207(6) 0.2656(4) 0.0314(13) Uiso 0.414(6) 1 d G U P C 3
H4_211 H 0.098750 1.040454 0.242817 0.038 Uiso 0.414(6) 1 calc R U P C 3
C5_211 C 0.3510(7) 0.9857(6) 0.2150(3) 0.0285(13) Uiso 0.414(6) 1 d G U P C 3
H5_211 H 0.359781 0.981535 0.157580 0.034 Uiso 0.414(6) 1 calc R U P C 3
C6_211 C 0.4932(5) 0.9569(5) 0.2484(4) 0.0304(13) Uiso 0.414(6) 1 d G U P C 3
H6_211 H 0.599136 0.932945 0.213818 0.036 Uiso 0.414(6) 1 calc R U P C 3
C7_211 C 0.0156(7) 1.0642(8) 0.4024(5) 0.077(3) Uiso 0.414(6) 1 d G U P C 3
H7A_211 H 0.026358 1.064300 0.459676 0.115 Uiso 0.414(6) 1 calc R U P C 3
H7B_211 H -0.026003 1.148281 0.380659 0.115 Uiso 0.414(6) 1 calc R U P C 3
H7C_211 H -0.063883 1.004730 0.401483 0.115 Uiso 0.414(6) 1 calc R U P C 3

loop_
_atom_site_aniso_label
_atom_site_aniso_U_11
_atom_site_aniso_U_22
_atom_site_aniso_U_33
_atom_site_aniso_U_23
_atom_site_aniso_U_13
_atom_site_aniso_U_12
I001_1 0.01269(9) 0.02085(9) 0.01950(9) -0.00079(6) -0.00504(6) -0.00033(6)
I002_1 0.01656(9) 0.02102(9) 0.02725(10) 0.00236(7) -0.00661(7) -0.00572(7)
N003_1 0.0114(10) 0.0174(10) 0.0134(10) -0.0031(8) -0.0035(8) 0.0005(8)
N004_1 0.0126(10) 0.0198(10) 0.0140(10) -0.0023(8) -0.0026(8) -0.0023(8)
C005_1 0.0232(13) 0.0164(12) 0.0155(12) -0.0016(10) -0.0072(10) -0.0033(10)
C006_1 0.0182(13) 0.0165(12) 0.0229(13) -0.0023(10) -0.0054(10) -0.0021(10)
C007_1 0.0277(14) 0.0148(12) 0.0155(12) -0.0010(10) -0.0005(11) -0.0033(11)
C008_1 0.0149(12) 0.0201(13) 0.0179(12) -0.0008(10) -0.0062(10) -0.0010(10)
C009_1 0.0199(13) 0.0213(13) 0.0247(14) -0.0086(11) -0.0045(11) -0.0015(11)
C00A_1 0.0101(11) 0.0197(12) 0.0165(12) -0.0052(10) -0.0036(9) 0.0005(9)
C00B_1 0.0119(12) 0.0186(12) 0.0207(13) -0.0023(10) -0.0057(10) -0.0010(10)
C00C_1 0.0143(12) 0.0128(11) 0.0142(11) -0.0009(9) -0.0013(9) -0.0020(9)
C00D_1 0.0303(16) 0.0252(14) 0.0287(15) 0.0070(12) -0.0078(13) -0.0066(13)
C00E_1 0.0118(12) 0.0194(12) 0.0186(12) -0.0024(10) -0.0040(10) -0.0013(10)
C00F_1 0.0118(12) 0.0243(13) 0.0205(13) -0.0038(10) -0.0033(10) -0.0014(10)
C00G_1 0.0197(13) 0.0297(15) 0.0172(13) -0.0003(11) -0.0032(11) -0.0014(11)
C00H_1 0.0205(13) 0.0189(13) 0.0213(13) 0.0031(10) -0.0065(11) -0.0019(11)
C00I_1 0.0223(13) 0.0167(12) 0.0169(12) -0.0002(10) -0.0070(10) -0.0036(10)
C00J_1 0.0389(17) 0.0212(13) 0.0152(13) -0.0021(10) -0.0051(12) -0.0020(12)
C00K_1 0.0262(15) 0.0288(15) 0.0197(13) -0.0076(11) 0.0044(11) -0.0025(12)
C00L_1 0.0232(14) 0.0202(14) 0.0389(17) 0.0001(12) -0.0068(13) 0.0012(12)
C00M_1 0.0277(15) 0.0263(14) 0.0230(14) -0.0018(11) -0.0125(12) -0.0041(12)
C00N_1 0.0261(15) 0.0261(15) 0.0316(16) 0.0026(12) -0.0139(13) 0.0003(12)
C00O_1 0.0184(13) 0.0205(13) 0.0318(15) 0.0011(11) -0.0035(11) -0.0037(11)
C00P_1 0.0223(14) 0.0344(16) 0.0204(13) -0.0096(12) -0.0041(11) -0.0021(12)
C00Q_1 0.0410(18) 0.0264(15) 0.0216(14) -0.0041(11) -0.0159(13) -0.0035(13)
B00S_1 0.0115(13) 0.0193(14) 0.0177(14) -0.0020(11) -0.0038(11) 0.0000(11)

loop_
_atom_type_symbol
_atom_type_description
_atom_type_scat_dispersion_real
_atom_type_scat_dispersion_imag
_atom_type_scat_source
C C 0.0181 0.0091 'International Tables Vol C Tables 4.2.6.8 and 6.1.1.4'
H H 0.0000 0.0000 'International Tables Vol C Tables 4.2.6.8 and 6.1.1.4'
B B 0.0090 0.0039 'International Tables Vol C Tables 4.2.6.8 and 6.1.1.4'
N N 0.0311 0.0180 'International Tables Vol C Tables 4.2.6.8 and 6.1.1.4'
I I -0.3257 6.8362 'International Tables Vol C Tables 4.2.6.8 and 6.1.1.4'

loop_
_exptl_crystal_face_index_h
_exptl_crystal_face_index_k
_exptl_crystal_face_index_l
_exptl_crystal_face_perp_dist
1 -2 -1 0.0407
-1 0 -1 0.0479
1 0 1 0.0354
1 -1 1 0.0433
0 -1 1 0.0365
0 0 -1 0.0234
0 0 1 0.0566
-1 -1 0 0.0487
1 1 0 0.0376
-1 -1 -1 0.0473
1 1 1 0.0436
-1 0 1 0.0603
-1 0 0 0.0526
1 0 0 0.0460
-1 1 1 0.0495
1 -1 -1 0.0459
0 1 1 0.0392
0 -1 -1 0.0321
0 1 -1 0.0105

loop_
_geom_angle_atom_site_label_1
_geom_angle_atom_site_label_2
_geom_angle_atom_site_label_3
_geom_angle
_geom_angle_site_symmetry_1
_geom_angle_site_symmetry_3
_geom_angle_publ_flag
C00C_1 N003_1 C00A_1 128.5(2) . . ?
C00C_1 N003_1 C00E_1 110.17(19) . . ?
C00A_1 N003_1 C00E_1 121.28(19) . . ?
C00C_1 N004_1 C005_1 113.5(2) . . ?
C00C_1 N004_1 C00F_1 112.6(2) . . ?
C005_1 N004_1 C00F_1 133.7(2) . . ?
C007_1 C005_1 C00I_1 124.1(2) . . ?
C007_1 C005_1 N004_1 126.6(2) . . ?
C00I_1 C005_1 N004_1 109.3(2) . . ?
C00B_1 C006_1 C00L_1 113.3(2) . . ?
C00B_1 C006_1 C00O_1 110.7(2) . . ?
C00L_1 C006_1 C00O_1 110.0(2) . . ?
C00B_1 C006_1 H006_1 107.5 . . ?
C00L_1 C006_1 H006_1 107.5 . . ?
C00O_1 C006_1 H006_1 107.5 . . ?
C00J_1 C007_1 C005_1 115.1(3) . . ?
C00J_1 C007_1 C00K_1 120.7(2) . . ?
C005_1 C007_1 C00K_1 124.1(3) . . ?
C00A_1 C008_1 C00G_1 117.8(2) . . ?
C00A_1 C008_1 C00H_1 122.7(2) . . ?
C00G_1 C008_1 C00H_1 119.5(2) . . ?
C00P_1 C009_1 C00B_1 121.3(3) . . ?
C00P_1 C009_1 H009_1 119.3 . . ?
C00B_1 C009_1 H009_1 119.3 . . ?
C008_1 C00A_1 C00B_1 123.0(2) . . ?
C008_1 C00A_1 N003_1 118.6(2) . . ?
C00B_1 C00A_1 N003_1 118.2(2) . . ?
C009_1 C00B_1 C00A_1 116.9(2) . . ?
C009_1 C00B_1 C006_1 120.3(2) . . ?
C00A_1 C00B_1 C006_1 122.7(2) . . ?
N003_1 C00C_1 N004_1 110.5(2) . . ?
N003_1 C00C_1 B00S_1 140.3(2) . . ?
N004_1 C00C_1 B00S_1 109.0(2) . . ?
C00H_1 C00D_1 H00A_1 109.5 . . ?
C00H_1 C00D_1 H00B_1 109.5 . . ?
H00A_1 C00D_1 H00B_1 109.5 . . ?
C00H_1 C00D_1 H00C_1 109.5 . . ?
H00A_1 C00D_1 H00C_1 109.5 . . ?
H00B_1 C00D_1 H00C_1 109.5 . . ?
N003_1 C00E_1 C00F_1 103.46(19) . . ?
N003_1 C00E_1 H00D_1 111.1 . . ?
C00F_1 C00E_1 H00D_1 111.1 . . ?
N003_1 C00E_1 H00E_1 111.1 . . ?
C00F_1 C00E_1 H00E_1 111.1 . . ?
H00D_1 C00E_1 H00E_1 109.0 . . ?
N004_1 C00F_1 C00E_1 100.98(19) . . ?
N004_1 C00F_1 H00F_1 111.6 . . ?
C00E_1 C00F_1 H00F_1 111.6 . . ?
N004_1 C00F_1 H00G_1 111.6 . . ?
C00E_1 C00F_1 H00G_1 111.6 . . ?
H00F_1 C00F_1 H00G_1 109.4 . . ?
C00P_1 C00G_1 C008_1 120.6(3) . . ?
C00P_1 C00G_1 H00H_1 119.7 . . ?
C008_1 C00G_1 H00H_1 119.7 . . ?
C008_1 C00H_1 C00D_1 112.8(2) . . ?
C008_1 C00H_1 C00N_1 109.6(2) . . ?
C00D_1 C00H_1 C00N_1 110.3(2) . . ?
C008_1 C00H_1 H00I_1 108.0 . . ?
C00D_1 C00H_1 H00I_1 108.0 . . ?
C00N_1 C00H_1 H00I_1 108.0 . . ?
C00M_1 C00I_1 C005_1 118.4(2) . . ?
C00M_1 C00I_1 B00S_1 132.1(2) . . ?
C005_1 C00I_1 B00S_1 109.5(2) . . ?
C007_1 C00J_1 C00Q_1 122.6(3) . . ?
C007_1 C00J_1 H00J_1 118.7 . . ?
C00Q_1 C00J_1 H00J_1 118.7 . . ?
C007_1 C00K_1 H00K_1 109.5 . . ?
C007_1 C00K_1 H00L_1 109.5 . . ?
H00K_1 C00K_1 H00L_1 109.5 . . ?
C007_1 C00K_1 H00M_1 109.5 . . ?
H00K_1 C00K_1 H00M_1 109.5 . . ?
H00L_1 C00K_1 H00M_1 109.5 . . ?
C006_1 C00L_1 H00N_1 109.5 . . ?
C006_1 C00L_1 H00O_1 109.5 . . ?
H00N_1 C00L_1 H00O_1 109.5 . . ?
C006_1 C00L_1 H00P_1 109.5 . . ?
H00N_1 C00L_1 H00P_1 109.5 . . ?
H00O_1 C00L_1 H00P_1 109.5 . . ?
C00Q_1 C00M_1 C00I_1 119.7(3) . . ?
C00Q_1 C00M_1 H00Q_1 120.2 . . ?
C00I_1 C00M_1 H00Q_1 120.2 . . ?
C00H_1 C00N_1 H00R_1 109.5 . . ?
C00H_1 C00N_1 H00S_1 109.5 . . ?
H00R_1 C00N_1 H00S_1 109.5 . . ?
C00H_1 C00N_1 H00T_1 109.5 . . ?
H00R_1 C00N_1 H00T_1 109.5 . . ?
H00S_1 C00N_1 H00T_1 109.5 . . ?
C006_1 C00O_1 H00U_1 109.5 . . ?
C006_1 C00O_1 H00V_1 109.5 . . ?
H00U_1 C00O_1 H00V_1 109.5 . . ?
C006_1 C00O_1 H00W_1 109.5 . . ?
H00U_1 C00O_1 H00W_1 109.5 . . ?
H00V_1 C00O_1 H00W_1 109.5 . . ?
C00G_1 C00P_1 C009_1 120.4(3) . . ?
C00G_1 C00P_1 H00X_1 119.8 . . ?
C009_1 C00P_1 H00X_1 119.8 . . ?
C00M_1 C00Q_1 C00J_1 120.1(3) . . ?
C00M_1 C00Q_1 H00Y_1 120.0 . . ?
C00J_1 C00Q_1 H00Y_1 120.0 . . ?
C00I_1 B00S_1 C00C_1 98.4(2) . . ?
C00I_1 B00S_1 I001_1 113.14(17) . . ?
C00C_1 B00S_1 I001_1 115.27(17) . . ?
C00I_1 B00S_1 I002_1 110.64(17) . . ?
C00C_1 B00S_1 I002_1 107.95(17) . . ?
I001_1 B00S_1 I002_1 110.74(12) . . ?
C2_2 C1_2 C6_2 120.0 . . ?
C2_2 C1_2 C7_2 119.5 . . ?
C6_2 C1_2 C7_2 119.5 . . ?
C3_2 C2_2 C1_2 120.0 . . ?
C3_2 C2_2 H2_2 120.0 . . ?
C1_2 C2_2 H2_2 120.0 . . ?
C2_2 C3_2 C4_2 120.0 . . ?
C2_2 C3_2 H3_2 120.0 . . ?
C4_2 C3_2 H3_2 120.0 . . ?
C3_2 C4_2 C5_2 120.0 . . ?
C3_2 C4_2 H4_2 120.0 . . ?
C5_2 C4_2 H4_2 120.0 . . ?
C6_2 C5_2 C4_2 120.0 . . ?
C6_2 C5_2 H5_2 120.0 . . ?
C4_2 C5_2 H5_2 120.0 . . ?
C5_2 C6_2 C1_2 120.0 . . ?
C5_2 C6_2 H6_2 120.0 . . ?
C1_2 C6_2 H6_2 120.0 . . ?
C1_2 C7_2 H7A_2 109.5 . . ?
C1_2 C7_2 H7B_2 109.5 . . ?
H7A_2 C7_2 H7B_2 109.5 . . ?
C1_2 C7_2 H7C_2 109.5 . . ?
H7A_2 C7_2 H7C_2 109.5 . . ?
H7B_2 C7_2 H7C_2 109.5 . . ?
C2_21 C1_21 C6_21 120.0 . . ?
C2_21 C1_21 C7_21 119.5 . . ?
C6_21 C1_21 C7_21 120.4 . . ?
C1_21 C2_21 C3_21 120.0 . . ?
C1_21 C2_21 H2_21 120.0 . . ?
C3_21 C2_21 H2_21 120.0 . . ?
C2_21 C3_21 C4_21 120.0 . . ?
C2_21 C3_21 H3_21 120.0 . . ?
C4_21 C3_21 H3_21 120.0 . . ?
C5_21 C4_21 C3_21 120.0 . . ?
C5_21 C4_21 H4_21 120.0 . . ?
C3_21 C4_21 H4_21 120.0 . . ?
C4_21 C5_21 C6_21 120.0 . . ?
C4_21 C5_21 H5_21 120.0 . . ?
C6_21 C5_21 H5_21 120.0 . . ?
C5_21 C6_21 C1_21 120.0 . . ?
C5_21 C6_21 H6_21 120.0 . . ?
C1_21 C6_21 H6_21 120.0 . . ?
C1_21 C7_21 H7A_21 109.5 . . ?
C1_21 C7_21 H7B_21 109.5 . . ?
H7A_21 C7_21 H7B_21 109.5 . . ?
C1_21 C7_21 H7C_21 109.5 . . ?
H7A_21 C7_21 H7C_21 109.5 . . ?
H7B_21 C7_21 H7C_21 109.5 . . ?
C2_211 C1_211 C6_211 120.0 . . ?
C2_211 C1_211 H1_211 120.0 . . ?
C6_211 C1_211 H1_211 120.0 . . ?
C1_211 C2_211 C3_211 120.0 . . ?
C1_211 C2_211 H2_211 120.0 . . ?
C3_211 C2_211 H2_211 120.0 . . ?
C4_211 C3_211 C2_211 120.0 . . ?
C4_211 C3_211 C7_211 118.8 . . ?
C2_211 C3_211 C7_211 121.2 . . ?
C3_211 C4_211 C5_211 120.0 . . ?
C3_211 C4_211 H4_211 120.0 . . ?
C5_211 C4_211 H4_211 120.0 . . ?
C6_211 C5_211 C4_211 120.0 . . ?
C6_211 C5_211 H5_211 120.0 . . ?
C4_211 C5_211 H5_211 120.0 . . ?
C5_211 C6_211 C1_211 120.0 . . ?
C5_211 C6_211 H6_211 120.0 . . ?
C1_211 C6_211 H6_211 120.0 . . ?
C3_211 C7_211 H7A_211 109.5 . . ?
C3_211 C7_211 H7B_211 109.5 . . ?
H7A_211 C7_211 H7B_211 109.5 . . ?
C3_211 C7_211 H7C_211 109.5 . . ?
H7A_211 C7_211 H7C_211 109.5 . . ?
H7B_211 C7_211 H7C_211 109.5 . . ?

loop_
_geom_bond_atom_site_label_1
_geom_bond_atom_site_label_2
_geom_bond_distance
_geom_bond_site_symmetry_2
_geom_bond_publ_flag
I001_1 B00S_1 2.231(3) . ?
I002_1 B00S_1 2.260(3) . ?
N003_1 C00C_1 1.328(3) . ?
N003_1 C00A_1 1.450(3) . ?
N003_1 C00E_1 1.485(3) . ?
N004_1 C00C_1 1.337(3) . ?
N004_1 C005_1 1.431(3) . ?
N004_1 C00F_1 1.471(3) . ?
C005_1 C007_1 1.399(4) . ?
C005_1 C00I_1 1.399(4) . ?
C006_1 C00B_1 1.520(3) . ?
C006_1 C00L_1 1.528(4) . ?
C006_1 C00O_1 1.535(3) . ?
C006_1 H006_1 1.0000 . ?
C007_1 C00J_1 1.394(4) . ?
C007_1 C00K_1 1.503(4) . ?
C008_1 C00A_1 1.399(4) . ?
C008_1 C00G_1 1.399(4) . ?
C008_1 C00H_1 1.522(4) . ?
C009_1 C00P_1 1.386(4) . ?
C009_1 C00B_1 1.399(4) . ?
C009_1 H009_1 0.9500 . ?
C00A_1 C00B_1 1.402(3) . ?
C00C_1 B00S_1 1.616(4) . ?
C00D_1 C00H_1 1.537(4) . ?
C00D_1 H00A_1 0.9800 . ?
C00D_1 H00B_1 0.9800 . ?
C00D_1 H00C_1 0.9800 . ?
C00E_1 C00F_1 1.535(3) . ?
C00E_1 H00D_1 0.9900 . ?
C00E_1 H00E_1 0.9900 . ?
C00F_1 H00F_1 0.9900 . ?
C00F_1 H00G_1 0.9900 . ?
C00G_1 C00P_1 1.382(4) . ?
C00G_1 H00H_1 0.9500 . ?
C00H_1 C00N_1 1.538(4) . ?
C00H_1 H00I_1 1.0000 . ?
C00I_1 C00M_1 1.390(4) . ?
C00I_1 B00S_1 1.594(4) . ?
C00J_1 C00Q_1 1.396(4) . ?
C00J_1 H00J_1 0.9500 . ?
C00K_1 H00K_1 0.9800 . ?
C00K_1 H00L_1 0.9800 . ?
C00K_1 H00M_1 0.9800 . ?
C00L_1 H00N_1 0.9800 . ?
C00L_1 H00O_1 0.9800 . ?
C00L_1 H00P_1 0.9800 . ?
C00M_1 C00Q_1 1.390(4) . ?
C00M_1 H00Q_1 0.9500 . ?
C00N_1 H00R_1 0.9800 . ?
C00N_1 H00S_1 0.9800 . ?
C00N_1 H00T_1 0.9800 . ?
C00O_1 H00U_1 0.9800 . ?
C00O_1 H00V_1 0.9800 . ?
C00O_1 H00W_1 0.9800 . ?
C00P_1 H00X_1 0.9500 . ?
C00Q_1 H00Y_1 0.9500 . ?
C1_2 C2_2 1.3900 . ?
C1_2 C6_2 1.3901 . ?
C1_2 C7_2 1.4801 . ?
C2_2 C3_2 1.3899 . ?
C2_2 H2_2 0.9500 . ?
C3_2 C4_2 1.3900 . ?
C3_2 H3_2 0.9500 . ?
C4_2 C5_2 1.3900 . ?
C4_2 H4_2 0.9500 . ?
C5_2 C6_2 1.3900 . ?
C5_2 H5_2 0.9500 . ?
C6_2 H6_2 0.9500 . ?
C7_2 H7A_2 0.9800 . ?
C7_2 H7B_2 0.9800 . ?
C7_2 H7C_2 0.9800 . ?
C1_21 C2_21 1.3899 . ?
C1_21 C6_21 1.3901 . ?
C1_21 C7_21 1.4879 . ?
C2_21 C3_21 1.3899 . ?
C2_21 H2_21 0.9500 . ?
C3_21 C4_21 1.3900 . ?
C3_21 H3_21 0.9500 . ?
C4_21 C5_21 1.3900 . ?
C4_21 H4_21 0.9500 . ?
C5_21 C6_21 1.3900 . ?
C5_21 H5_21 0.9500 . ?
C6_21 H6_21 0.9500 . ?
C7_21 H7A_21 0.9800 . ?
C7_21 H7B_21 0.9800 . ?
C7_21 H7C_21 0.9800 . ?
C1_211 C2_211 1.3900 . ?
C1_211 C6_211 1.3900 . ?
C1_211 H1_211 0.9500 . ?
C2_211 C3_211 1.3900 . ?
C2_211 H2_211 0.9500 . ?
C3_211 C4_211 1.3900 . ?
C3_211 C7_211 1.4859 . ?
C4_211 C5_211 1.3900 . ?
C4_211 H4_211 0.9500 . ?
C5_211 C6_211 1.3900 . ?
C5_211 H5_211 0.9500 . ?
C6_211 H6_211 0.9500 . ?
C7_211 H7A_211 0.9800 . ?
C7_211 H7B_211 0.9800 . ?
C7_211 H7C_211 0.9800 . ?

loop_
_geom_torsion_atom_site_label_1
_geom_torsion_atom_site_label_2
_geom_torsion_atom_site_label_3
_geom_torsion_atom_site_label_4
_geom_torsion
_geom_torsion_site_symmetry_1
_geom_torsion_site_symmetry_2
_geom_torsion_site_symmetry_3
_geom_torsion_site_symmetry_4
_geom_torsion_publ_flag
C00C_1 N004_1 C005_1 C007_1 -176.6(2) . . . . ?
C00F_1 N004_1 C005_1 C007_1 -1.8(4) . . . . ?
C00C_1 N004_1 C005_1 C00I_1 3.2(3) . . . . ?
C00F_1 N004_1 C005_1 C00I_1 178.0(3) . . . . ?
C00I_1 C005_1 C007_1 C00J_1 -0.1(4) . . . . ?
N004_1 C005_1 C007_1 C00J_1 179.7(2) . . . . ?
C00I_1 C005_1 C007_1 C00K_1 -179.3(3) . . . . ?
N004_1 C005_1 C007_1 C00K_1 0.5(4) . . . . ?
C00G_1 C008_1 C00A_1 C00B_1 -0.4(4) . . . . ?
C00H_1 C008_1 C00A_1 C00B_1 176.2(2) . . . . ?
C00G_1 C008_1 C00A_1 N003_1 -175.4(2) . . . . ?
C00H_1 C008_1 C00A_1 N003_1 1.3(3) . . . . ?
C00C_1 N003_1 C00A_1 C008_1 -104.1(3) . . . . ?
C00E_1 N003_1 C00A_1 C008_1 75.7(3) . . . . ?
C00C_1 N003_1 C00A_1 C00B_1 80.7(3) . . . . ?
C00E_1 N003_1 C00A_1 C00B_1 -99.5(3) . . . . ?
C00P_1 C009_1 C00B_1 C00A_1 -0.9(4) . . . . ?
C00P_1 C009_1 C00B_1 C006_1 176.1(2) . . . . ?
C008_1 C00A_1 C00B_1 C009_1 1.1(4) . . . . ?
N003_1 C00A_1 C00B_1 C009_1 176.0(2) . . . . ?
C008_1 C00A_1 C00B_1 C006_1 -175.9(2) . . . . ?
N003_1 C00A_1 C00B_1 C006_1 -1.0(3) . . . . ?
C00L_1 C006_1 C00B_1 C009_1 31.7(3) . . . . ?
C00O_1 C006_1 C00B_1 C009_1 -92.4(3) . . . . ?
C00L_1 C006_1 C00B_1 C00A_1 -151.4(2) . . . . ?
C00O_1 C006_1 C00B_1 C00A_1 84.5(3) . . . . ?
C00A_1 N003_1 C00C_1 N004_1 -172.7(2) . . . . ?
C00E_1 N003_1 C00C_1 N004_1 7.5(3) . . . . ?
C00A_1 N003_1 C00C_1 B00S_1 12.4(5) . . . . ?
C00E_1 N003_1 C00C_1 B00S_1 -167.5(3) . . . . ?
C005_1 N004_1 C00C_1 N003_1 178.8(2) . . . . ?
C00F_1 N004_1 C00C_1 N003_1 2.8(3) . . . . ?
C005_1 N004_1 C00C_1 B00S_1 -4.6(3) . . . . ?
C00F_1 N004_1 C00C_1 B00S_1 179.4(2) . . . . ?
C00C_1 N003_1 C00E_1 C00F_1 -14.0(3) . . . . ?
C00A_1 N003_1 C00E_1 C00F_1 166.2(2) . . . . ?
C00C_1 N004_1 C00F_1 C00E_1 -11.1(3) . . . . ?
C005_1 N004_1 C00F_1 C00E_1 174.1(2) . . . . ?
N003_1 C00E_1 C00F_1 N004_1 14.1(2) . . . . ?
C00A_1 C008_1 C00G_1 C00P_1 -0.4(4) . . . . ?
C00H_1 C008_1 C00G_1 C00P_1 -177.2(2) . . . . ?
C00A_1 C008_1 C00H_1 C00D_1 135.2(3) . . . . ?
C00G_1 C008_1 C00H_1 C00D_1 -48.2(3) . . . . ?
C00A_1 C008_1 C00H_1 C00N_1 -101.6(3) . . . . ?
C00G_1 C008_1 C00H_1 C00N_1 75.0(3) . . . . ?
C007_1 C005_1 C00I_1 C00M_1 -0.1(4) . . . . ?
N004_1 C005_1 C00I_1 C00M_1 -180.0(2) . . . . ?
C007_1 C005_1 C00I_1 B00S_1 179.6(2) . . . . ?
N004_1 C005_1 C00I_1 B00S_1 -0.3(3) . . . . ?
C005_1 C007_1 C00J_1 C00Q_1 0.6(4) . . . . ?
C00K_1 C007_1 C00J_1 C00Q_1 179.8(3) . . . . ?
C005_1 C00I_1 C00M_1 C00Q_1 0.0(4) . . . . ?
B00S_1 C00I_1 C00M_1 C00Q_1 -179.7(3) . . . . ?
C008_1 C00G_1 C00P_1 C009_1 0.5(4) . . . . ?
C00B_1 C009_1 C00P_1 C00G_1 0.2(4) . . . . ?
C00I_1 C00M_1 C00Q_1 C00J_1 0.5(4) . . . . ?
C007_1 C00J_1 C00Q_1 C00M_1 -0.8(4) . . . . ?
C00M_1 C00I_1 B00S_1 C00C_1 177.6(3) . . . . ?
C005_1 C00I_1 B00S_1 C00C_1 -2.1(3) . . . . ?
C00M_1 C00I_1 B00S_1 I001_1 55.4(3) . . . . ?
C005_1 C00I_1 B00S_1 I001_1 -124.3(2) . . . . ?
C00M_1 C00I_1 B00S_1 I002_1 -69.6(3) . . . . ?
C005_1 C00I_1 B00S_1 I002_1 110.8(2) . . . . ?
N003_1 C00C_1 B00S_1 C00I_1 179.0(3) . . . . ?
N004_1 C00C_1 B00S_1 C00I_1 4.0(3) . . . . ?
N003_1 C00C_1 B00S_1 I001_1 -60.4(4) . . . . ?
N004_1 C00C_1 B00S_1 I001_1 124.58(19) . . . . ?
N003_1 C00C_1 B00S_1 I002_1 64.0(4) . . . . ?
N004_1 C00C_1 B00S_1 I002_1 -111.04(19) . . . . ?
C6_2 C1_2 C2_2 C3_2 0.0 . . . . ?
C7_2 C1_2 C2_2 C3_2 168.7 . . . . ?
C1_2 C2_2 C3_2 C4_2 0.0 . . . . ?
C2_2 C3_2 C4_2 C5_2 0.0 . . . . ?
C3_2 C4_2 C5_2 C6_2 0.0 . . . . ?
C4_2 C5_2 C6_2 C1_2 0.0 . . . . ?
C2_2 C1_2 C6_2 C5_2 0.0 . . . . ?
C7_2 C1_2 C6_2 C5_2 -168.7 . . . . ?
C6_21 C1_21 C2_21 C3_21 0.0 . . . . ?
C7_21 C1_21 C2_21 C3_21 175.9 . . . . ?
C1_21 C2_21 C3_21 C4_21 0.0 . . . . ?
C2_21 C3_21 C4_21 C5_21 0.0 . . . . ?
C3_21 C4_21 C5_21 C6_21 0.0 . . . . ?
C4_21 C5_21 C6_21 C1_21 0.0 . . . . ?
C2_21 C1_21 C6_21 C5_21 0.0 . . . . ?
C7_21 C1_21 C6_21 C5_21 -175.9 . . . . ?
C6_211 C1_211 C2_211 C3_211 0.0 . . . . ?
C1_211 C2_211 C3_211 C4_211 0.0 . . . . ?
C1_211 C2_211 C3_211 C7_211 179.8 . . . . ?
C2_211 C3_211 C4_211 C5_211 0.0 . . . . ?
C7_211 C3_211 C4_211 C5_211 -179.8 . . . . ?
C3_211 C4_211 C5_211 C6_211 0.0 . . . . ?
C4_211 C5_211 C6_211 C1_211 0.0 . . . . ?
C2_211 C1_211 C6_211 C5_211 0.0 . . . . ?
